data_1517170
loop_
_publ_author_name
'Braunschweig, Holger'
'Dewhurst, Rian D.'
'Hupp, Florian'
'Kaufmann, Christina'
'Phukan, Ashwini K.'
'Schneider, Christoph'
'Ye, Qing'

_publ_section_title
;
 Gauging metal Lewis basicity of zerovalent iron complexes via metal-only
 Lewis pairs
;
_journal_issue 10
_journal_name_full 'Chemical Science'
_journal_page_first 4099
_journal_paper_doi 10.1039/C4SC01539H
_journal_volume 5
_journal_year 2014
_chemical_formula_moiety 'C9 H9 Cl3 Fe Ga N O4'
_chemical_formula_sum 'C9 H9 Cl3 Fe Ga N O4'
_chemical_formula_weight 427.09
_chemical_name_common
;
?
;
_chemical_name_systematic
;
?
;
_space_group_IT_number 14
_symmetry_cell_setting monoclinic
_symmetry_space_group_name_Hall '-P 2yn'
_symmetry_space_group_name_H-M 'P 1 21/n 1'
_atom_sites_solution_hydrogens geom
_atom_sites_solution_primary direct
_atom_sites_solution_secondary difmap
_audit_creation_method SHELXL-97
_cell_angle_alpha 90.00
_cell_angle_beta 90.5320(10)
_cell_angle_gamma 90.00
_cell_formula_units_Z 4
_cell_length_a 7.2763(3)
_cell_length_b 22.2271(9)
_cell_length_c 9.6226(4)
_cell_measurement_reflns_used 7069
_cell_measurement_temperature 100(2)
_cell_measurement_theta_max 26.71
_cell_measurement_theta_min 2.31
_cell_volume 1556.21(11)
_computing_cell_refinement 'Saint+ ver. 7.68A (Bruker AXS)'
_computing_data_collection 'APEX2 ver. 2010.3 (Bruker AXS)'
_computing_data_reduction 'Saint+ ver. 7.68A (Bruker AXS)'
_computing_molecular_graphics 'XP ver. 5.1 (Bruker AXS, 1998)'
_computing_publication_material 'SHELXL-97 (Sheldrick, 2008)'
_computing_structure_refinement 'SHELXL-97 (Sheldrick, 1997)'
_computing_structure_solution 'SHELXS-97 (Sheldrick, 1990)'
_diffrn_ambient_temperature 100(2)
_diffrn_detector_area_resol_mean 8.333
_diffrn_measured_fraction_theta_full 1.000
_diffrn_measured_fraction_theta_max 1.000
_diffrn_measurement_device_type 'Bruker X8-APEX II'
_diffrn_measurement_method '\f and \w scans'
_diffrn_radiation_monochromator 'multi-layer mirror'
_diffrn_radiation_source 'rotating anode'
_diffrn_radiation_type MoK\a
_diffrn_radiation_wavelength 0.71073
_diffrn_reflns_av_R_equivalents 0.0239
_diffrn_reflns_av_sigmaI/netI 0.0212
_diffrn_reflns_limit_h_max 8
_diffrn_reflns_limit_h_min -9
_diffrn_reflns_limit_k_max 27
_diffrn_reflns_limit_k_min -27
_diffrn_reflns_limit_l_max 6
_diffrn_reflns_limit_l_min -12
_diffrn_reflns_number 14459
_diffrn_reflns_theta_full 26.00
_diffrn_reflns_theta_max 26.37
_diffrn_reflns_theta_min 1.83
_exptl_absorpt_coefficient_mu 3.183
_exptl_absorpt_correction_T_max 0.7454
_exptl_absorpt_correction_T_min 0.5920
_exptl_absorpt_correction_type multi-scan
_exptl_absorpt_process_details 'Sadabs 2008/1 (Bruker 2008)'
_exptl_crystal_colour colourless
_exptl_crystal_density_diffrn 1.823
_exptl_crystal_density_method 'not measured'
_exptl_crystal_description block
_exptl_crystal_F_000 840
_exptl_crystal_size_max 0.22
_exptl_crystal_size_mid 0.08
_exptl_crystal_size_min 0.08
_refine_diff_density_max 0.543
_refine_diff_density_min -0.415
_refine_diff_density_rms 0.060
_refine_ls_extinction_method none
_refine_ls_goodness_of_fit_ref 1.025
_refine_ls_hydrogen_treatment constr
_refine_ls_matrix_type full
_refine_ls_number_parameters 175
_refine_ls_number_reflns 3178
_refine_ls_number_restraints 0
_refine_ls_restrained_S_all 1.025
_refine_ls_R_factor_all 0.0227
_refine_ls_R_factor_gt 0.0195
_refine_ls_shift/su_max 0.002
_refine_ls_shift/su_mean 0.000
_refine_ls_structure_factor_coef Fsqd
_refine_ls_weighting_details 'calc w=1/[\s^2^(Fo^2^)+(0.0237P)^2^+0.5439P] where P=(Fo^2^+2Fc^2^)/3'
_refine_ls_weighting_scheme calc
_refine_ls_wR_factor_gt 0.0461
_refine_ls_wR_factor_ref 0.0472
_reflns_number_gt 2903
_reflns_number_total 3178
_reflns_threshold_expression >2sigma(I)
_cod_data_source_file c4sc01539h2.cif
_cod_data_source_block 2c
_cod_depositor_comments
;
The following automatic conversions were performed:

'_symmetry_cell_setting' value 'Monoclinic' changed to 'monoclinic'
according to
/usr/data/users/saulius/crontab/automatic-downloads/rss-feeds/RSC/lib/dictionaries/cif_core.dic
dictionary named 'cif_core.dic' version 2.4.2 from 2011-04-26.

Automatic conversion script
Id: cif_fix_values 2281 2013-09-26 08:29:07Z andrius 

 Adding full bibliography for 1517166--1517175.cif.
;
_cod_original_sg_symbol_H-M P2(1)/n
_cod_database_code 1517170

loop_
_symmetry_equiv_pos_as_xyz
'x, y, z'
'-x+1/2, y+1/2, -z+1/2'
'-x, -y, -z'
'x-1/2, -y-1/2, z-1/2'

loop_
_atom_site_label
_atom_site_type_symbol
_atom_site_fract_x
_atom_site_fract_y
_atom_site_fract_z
_atom_site_U_iso_or_equiv
_atom_site_adp_type
_atom_site_occupancy
_atom_site_symmetry_multiplicity
_atom_site_calc_flag
_atom_site_refinement_flags
Ga1 Ga 0.07309(3) 0.658623(8) 0.33873(2) 0.01427(6) Uani 1 1 d .
Fe1 Fe 0.36178(3) 0.673180(10) 0.20451(3) 0.01106(7) Uani 1 1 d .
Cl1 Cl -0.10174(6) 0.584716(19) 0.25950(5) 0.02048(11) Uani 1 1 d .
O1 O 0.29014(18) 0.80327(6) 0.22909(14) 0.0223(3) Uani 1 1 d .
C1 C 0.3171(2) 0.75362(8) 0.21826(18) 0.0150(4) Uani 1 1 d .
N1 N 0.3703(2) 0.53657(7) 0.22026(16) 0.0178(3) Uani 1 1 d .
O2 O 0.10152(19) 0.66242(6) -0.03198(15) 0.0252(3) Uani 1 1 d .
Cl2 Cl 0.12627(7) 0.63894(3) 0.55813(5) 0.03193(13) Uani 1 1 d .
C2 C 0.2007(2) 0.66694(8) 0.0585(2) 0.0154(4) Uani 1 1 d .
O3 O 0.69867(17) 0.68610(6) 0.03164(14) 0.0223(3) Uani 1 1 d .
Cl3 Cl -0.10282(6) 0.73954(2) 0.32555(5) 0.02320(11) Uani 1 1 d .
C3 C 0.5736(2) 0.68102(8) 0.09848(19) 0.0149(4) Uani 1 1 d .
C4 C 0.4753(2) 0.67494(8) 0.3752(2) 0.0168(4) Uani 1 1 d .
O4 O 0.54468(19) 0.67606(7) 0.48060(15) 0.0282(3) Uani 1 1 d .
C5 C 0.3696(2) 0.58805(8) 0.21369(19) 0.0150(4) Uani 1 1 d .
C6 C 0.3446(3) 0.47118(8) 0.2364(2) 0.0189(4) Uani 1 1 d .
C7 C 0.1987(3) 0.45288(9) 0.1291(2) 0.0327(5) Uani 1 1 d .
H7A H 0.0860 0.4760 0.1448 0.049 Uiso 1 1 calc R
H7B H 0.1725 0.4098 0.1383 0.049 Uiso 1 1 calc R
H7C H 0.2441 0.4611 0.0355 0.049 Uiso 1 1 calc R
C9 C 0.2780(3) 0.46095(9) 0.3840(2) 0.0287(5) Uani 1 1 d .
H9A H 0.3732 0.4739 0.4502 0.043 Uiso 1 1 calc R
H9B H 0.2523 0.4181 0.3976 0.043 Uiso 1 1 calc R
H9C H 0.1657 0.4843 0.3992 0.043 Uiso 1 1 calc R
C8 C 0.5286(3) 0.44107(9) 0.2099(3) 0.0324(5) Uani 1 1 d .
H8A H 0.5666 0.4491 0.1142 0.049 Uiso 1 1 calc R
H8B H 0.5169 0.3976 0.2236 0.049 Uiso 1 1 calc R
H8C H 0.6211 0.4571 0.2747 0.049 Uiso 1 1 calc R

loop_
_atom_site_aniso_label
_atom_site_aniso_U_11
_atom_site_aniso_U_22
_atom_site_aniso_U_33
_atom_site_aniso_U_23
_atom_site_aniso_U_13
_atom_site_aniso_U_12
Ga1 0.01145(10) 0.01744(11) 0.01395(11) -0.00108(8) 0.00145(8) -0.00185(7)
Fe1 0.01104(12) 0.01011(12) 0.01203(14) 0.00054(10) -0.00001(10) -0.00079(9)
Cl1 0.0177(2) 0.0172(2) 0.0265(3) -0.00050(18) -0.00020(19) -0.00498(17)
O1 0.0302(8) 0.0131(7) 0.0238(8) 0.0001(5) 0.0025(6) 0.0004(5)
C1 0.0149(8) 0.0181(9) 0.0120(9) 0.0009(7) 0.0006(7) -0.0018(7)
N1 0.0200(8) 0.0143(8) 0.0190(9) 0.0004(6) -0.0006(7) -0.0010(6)
O2 0.0204(7) 0.0362(8) 0.0189(8) 0.0024(6) -0.0048(6) -0.0083(6)
Cl2 0.0222(2) 0.0584(4) 0.0152(2) 0.0074(2) 0.0012(2) -0.0070(2)
C2 0.0141(9) 0.0151(8) 0.0172(10) 0.0015(7) 0.0054(8) -0.0021(7)
O3 0.0153(7) 0.0320(8) 0.0196(7) 0.0044(6) 0.0030(6) 0.0021(6)
Cl3 0.0148(2) 0.0196(2) 0.0352(3) -0.0100(2) 0.0012(2) 0.00146(17)
C3 0.0164(9) 0.0132(8) 0.0150(9) 0.0010(7) -0.0046(8) 0.0014(7)
C4 0.0135(8) 0.0163(9) 0.0207(11) 0.0029(8) 0.0032(8) -0.0043(7)
O4 0.0231(7) 0.0429(9) 0.0186(8) 0.0040(7) -0.0054(6) -0.0087(6)
C5 0.0130(8) 0.0182(9) 0.0137(9) -0.0007(7) 0.0007(7) 0.0004(7)
C6 0.0267(10) 0.0073(8) 0.0227(11) 0.0015(7) -0.0015(8) -0.0014(7)
C7 0.0457(13) 0.0150(9) 0.0370(14) -0.0027(9) -0.0143(11) -0.0031(9)
C9 0.0385(12) 0.0209(10) 0.0267(12) 0.0030(9) 0.0024(10) -0.0094(9)
C8 0.0359(12) 0.0181(10) 0.0432(14) 0.0034(10) 0.0046(11) 0.0067(9)

loop_
_atom_type_symbol
_atom_type_description
_atom_type_scat_dispersion_real
_atom_type_scat_dispersion_imag
_atom_type_scat_source
C C 0.0033 0.0016 'International Tables Vol C Tables 4.2.6.8 and 6.1.1.4'
H H 0.0000 0.0000 'International Tables Vol C Tables 4.2.6.8 and 6.1.1.4'
N N 0.0061 0.0033 'International Tables Vol C Tables 4.2.6.8 and 6.1.1.4'
O O 0.0106 0.0060 'International Tables Vol C Tables 4.2.6.8 and 6.1.1.4'
Cl Cl 0.1484 0.1585 'International Tables Vol C Tables 4.2.6.8 and 6.1.1.4'
Fe Fe 0.3463 0.8444 'International Tables Vol C Tables 4.2.6.8 and 6.1.1.4'
Ga Ga 0.2307 1.6083 'International Tables Vol C Tables 4.2.6.8 and 6.1.1.4'

loop_
_geom_angle_atom_site_label_1
_geom_angle_atom_site_label_2
_geom_angle_atom_site_label_3
_geom_angle
Cl2 Ga1 Cl1 106.29(2)
Cl2 Ga1 Cl3 108.38(2)
Cl1 Ga1 Cl3 104.711(18)
Cl2 Ga1 Fe1 112.524(16)
Cl1 Ga1 Fe1 113.723(16)
Cl3 Ga1 Fe1 110.752(16)
C1 Fe1 C2 90.95(8)
C1 Fe1 C4 89.61(8)
C2 Fe1 C4 166.40(8)
C1 Fe1 C3 95.57(8)
C2 Fe1 C3 96.54(8)
C4 Fe1 C3 96.93(8)
C1 Fe1 C5 168.98(8)
C2 Fe1 C5 88.78(8)
C4 Fe1 C5 88.08(8)
C3 Fe1 C5 95.41(8)
C1 Fe1 Ga1 86.45(6)
C2 Fe1 Ga1 81.45(6)
C4 Fe1 Ga1 85.03(6)
C3 Fe1 Ga1 177.18(5)
C5 Fe1 Ga1 82.61(5)
O1 C1 Fe1 178.83(16)
C5 N1 C6 171.85(19)
O2 C2 Fe1 179.23(16)
O3 C3 Fe1 178.23(16)
O4 C4 Fe1 179.8(2)
N1 C5 Fe1 178.48(17)
N1 C6 C8 107.65(16)
N1 C6 C9 106.72(15)
C8 C6 C9 112.28(17)
N1 C6 C7 106.22(15)
C8 C6 C7 112.12(17)
C9 C6 C7 111.44(17)
C6 C7 H7A 109.5
C6 C7 H7B 109.5
H7A C7 H7B 109.5
C6 C7 H7C 109.5
H7A C7 H7C 109.5
H7B C7 H7C 109.5
C6 C9 H9A 109.5
C6 C9 H9B 109.5
H9A C9 H9B 109.5
C6 C9 H9C 109.5
H9A C9 H9C 109.5
H9B C9 H9C 109.5
C6 C8 H8A 109.5
C6 C8 H8B 109.5
H8A C8 H8B 109.5
C6 C8 H8C 109.5
H8A C8 H8C 109.5
H8B C8 H8C 109.5

loop_
_geom_bond_atom_site_label_1
_geom_bond_atom_site_label_2
_geom_bond_distance
Ga1 Cl2 2.1870(5)
Ga1 Cl1 2.2091(5)
Ga1 Cl3 2.2105(5)
Ga1 Fe1 2.4972(3)
Fe1 C1 1.8224(18)
Fe1 C2 1.8267(19)
Fe1 C4 1.832(2)
Fe1 C3 1.864(2)
Fe1 C5 1.8950(18)
O1 C1 1.126(2)
N1 C5 1.146(2)
N1 C6 1.474(2)
O2 C2 1.130(2)
O3 C3 1.125(2)
C4 O4 1.129(2)
C6 C8 1.521(3)
C6 C9 1.522(3)
C6 C7 1.529(3)
C7 H7A 0.9800
C7 H7B 0.9800
C7 H7C 0.9800
C9 H9A 0.9800
C9 H9B 0.9800
C9 H9C 0.9800
C8 H8A 0.9800
C8 H8B 0.9800
C8 H8C 0.9800

loop_
_geom_torsion_atom_site_label_1
_geom_torsion_atom_site_label_2
_geom_torsion_atom_site_label_3
_geom_torsion_atom_site_label_4
_geom_torsion
Cl2 Ga1 Fe1 C1 -101.26(6)
Cl1 Ga1 Fe1 C1 137.81(6)
Cl3 Ga1 Fe1 C1 20.22(6)
Cl2 Ga1 Fe1 C2 167.24(6)
Cl1 Ga1 Fe1 C2 46.31(6)
Cl3 Ga1 Fe1 C2 -71.28(6)
Cl2 Ga1 Fe1 C4 -11.34(6)
Cl1 Ga1 Fe1 C4 -132.27(6)
Cl3 Ga1 Fe1 C4 110.14(6)
Cl2 Ga1 Fe1 C5 77.36(6)
Cl1 Ga1 Fe1 C5 -43.57(6)
Cl3 Ga1 Fe1 C5 -161.16(6)
